data_1010212
loop_
_publ_author_name
'Oftedal, I'

_publ_section_title 'Ueber die Kristallstruktur von Bastnaesit.'
_journal_coden_ASTM ZEKGAX
_journal_name_full
;
Zeitschrift fuer Kristallographie, Kristallgeometrie, Kristallphysik,
Kristallchemie (-144,1977)
;
_journal_page_first 239
_journal_page_last 248
_journal_volume 72
_journal_year 1930
_chemical_formula_structural 'La F C O3'
_chemical_formula_sum 'C F La O3'
_chemical_name_systematic 'Lanthanum fluoride carbonate'
_space_group_IT_number 189
_symmetry_cell_setting hexagonal
_symmetry_Int_Tables_number 189
_symmetry_space_group_name_Hall 'P -6 -2'
_symmetry_space_group_name_H-M 'P -6 2 m'
_cell_angle_alpha 90
_cell_angle_beta 90
_cell_angle_gamma 120
_cell_formula_units_Z 3
_cell_length_a 7.094(4)
_cell_length_b 7.094(4)
_cell_length_c 4.859(4)
_cell_volume 211.8
_cod_depositor_comments
;
 Correcting the summary chemical formula by changing it from 'F La O3'
 to 'C F La O3'.

 Antanas Vaitkus,
 2018-07-07
;
_cod_database_code 1010212

loop_
_symmetry_equiv_pos_as_xyz
x,y,z
-y,x-y,z
y-x,-x,z
x,y,-z
-y,x-y,-z
y-x,-x,-z
y,x,z
x-y,-y,z
-x,y-x,z
y,x,-z
x-y,-y,-z
-x,y-x,-z

loop_
_atom_site_label
_atom_site_type_symbol
_atom_site_symmetry_multiplicity
_atom_site_Wyckoff_symbol
_atom_site_fract_x
_atom_site_fract_y
_atom_site_fract_z
_atom_site_occupancy
_atom_site_attached_hydrogens
_atom_site_calc_flag
La1 La3+ 3 f 0.333 0. 0. 1. 0 d
O1 O2- 6 i 0.667 0. 0.3 1. 0 d
O2 O2- 3 g 0.5 0. 0.5 1. 0 d
C1 C4+ 3 g 0.667 0. 0.5 1. 0 d
F1 F1- 2 c 0.3333 0.6667 0. 1. 0 d
F2 F1- 1 a 0. 0. 0. 1. 0 d

loop_
_atom_type_symbol
_atom_type_oxidation_number
La3+ 3.000
O2- -2.000
C4+ 4.000
F1- -1.000
